data_1572313
loop_
_publ_author_name
'Zhao, Hui-Fang'
'Liu, Fang-Fang'
'Ding, Qing-Rong'
'Wang, Di'
'Zhang, Jian'
'Zhang, Lei'

_publ_section_title
;
 Modulated assembly and structural diversity of heterometallic Sn--Ti oxo
 clusters from inorganic tin precursors
;
_journal_issue 35
_journal_name_full Nanoscale
_journal_page_first 16451
_journal_page_last 16457
_journal_paper_doi 10.1039/D4NR02644F
_journal_volume 16
_journal_year 2024
_chemical_formula_moiety 'C15 H27 Cl3 O7 Sn Ti'
_chemical_formula_sum 'C15 H27 Cl3 O7 Sn Ti'
_chemical_formula_weight 592.30
_space_group_crystal_system triclinic
_space_group_IT_number 2
_space_group_name_Hall '-P 1'
_space_group_name_H-M_alt 'P -1'
_atom_sites_solution_hydrogens geom
_atom_sites_solution_primary dual
_audit_creation_date 2023-03-18
_audit_creation_method
;
Olex2 1.5
(compiled 2022.04.07 svn.rca3783a0 for OlexSys, GUI svn.r6498)
;
_audit_update_record
;
2024-06-25 deposited with the CCDC.	2024-08-09 downloaded from the CCDC.
;
_cell_angle_alpha 73.634(2)
_cell_angle_beta 89.391(2)
_cell_angle_gamma 67.044(2)
_cell_formula_units_Z 2
_cell_length_a 9.0964(2)
_cell_length_b 9.3132(2)
_cell_length_c 14.5943(3)
_cell_measurement_reflns_used 11893
_cell_measurement_temperature 100.00(10)
_cell_measurement_theta_max 59.8840
_cell_measurement_theta_min 2.7560
_cell_volume 1085.42(5)
_computing_cell_refinement 'CrysAlisPro 1.171.41.115a (Rigaku OD, 2021)'
_computing_data_collection 'CrysAlisPro 1.171.41.115a (Rigaku OD, 2021)'
_computing_data_reduction 'CrysAlisPro 1.171.41.115a (Rigaku OD, 2021)'
_computing_molecular_graphics 'Olex2 1.5 (Dolomanov et al., 2009)'
_computing_publication_material 'Olex2 1.5 (Dolomanov et al., 2009)'
_computing_structure_refinement 'SHELXL 2017/1 (Sheldrick, 2015)'
_computing_structure_solution 'SHELXT 2014/5 (Sheldrick, 2014)'
_diffrn_ambient_environment N~2~
_diffrn_ambient_temperature 100.00(10)
_diffrn_detector 'Hybrid Pixel Array Detector'
_diffrn_detector_area_resol_mean 10.0000
_diffrn_detector_type HyPix
_diffrn_measured_fraction_theta_full 0.998
_diffrn_measured_fraction_theta_max 0.979
_diffrn_measurement_details
;
List of Runs (angles in degrees, time in seconds):

  # Type    Start    End  Width  t~exp~   \w     \q     \k     \f   Frames
#--------------------------------------------------------------------------
  1  \w      6.00  36.00   0.50    0.05    --   76.11 -77.00 120.00   60
  2  \w     13.00 103.00   0.50    0.05    --   76.11 -77.00  60.00  180
  3  \w     53.00 148.00   0.50    0.05    --   76.11  57.00-180.00  190
  4  \w     94.00 119.00   0.50    0.05    --   76.11 112.00-151.00   50
  5  \w     97.00 136.00   0.50    0.05    --   76.11 125.00 -60.00   78
  6  \w      9.00  62.00   0.50    0.05    --   76.11 -38.00-180.00  106
  7  \w     72.00 102.00   0.50    0.05    --   76.11 -77.00 120.00   60
  8  \w     40.00  81.00   0.50    0.05    --   76.11-112.00 115.00   82
  9  \w     20.00  54.00   0.50    0.05    --   76.11-125.00  60.00   68
 10  \w     60.00  86.00   0.50    0.05    --   76.11-125.00  60.00   52
 11  \w     12.00  37.00   0.50    0.05    --   76.11-112.00 115.00   50
 12  \w     32.00 112.00   0.50    0.05    --   76.11-125.00  30.00  160
 13  \w     75.00 112.00   0.50    0.05    --   76.11-125.00 -90.00   74
 14  \w     39.00  71.00   0.50    0.05    --   76.11-125.00 -90.00   64
 15  \w    -76.00 -21.00   0.50    0.05    --  -77.99 125.00-120.00  110
 16  \w   -104.00 -58.00   0.50    0.05    --  -77.99 112.00-151.00   92
 17  \w   -150.00 -63.00   0.50    0.05    --  -77.99 -57.00   0.00  174
 18  \w   -152.00 -50.00   0.50    0.05    --  -77.99 -77.00 -30.00  204
 19  \w    -72.00 -40.00   0.50    0.05    --   -0.94 -57.00-180.00   64
 20  \w    -28.00  16.00   0.50    0.05    --   -0.94 -57.00-180.00   88
 21  \w     -6.00  36.00   0.50    0.05    --   -0.94 -99.00-120.00   84
 22  \w     -6.00  29.00   0.50    0.05    --   -0.94 -99.00 -90.00   70
 23  \w      4.00  29.00   0.50    0.05    --   -0.94 -99.00 -60.00   50
 24  \w      9.00  36.00   0.50    0.05    --   -0.94 -99.00   0.00   54
 25  \w     -8.00  39.00   0.50    0.05    --   -0.94 -99.00  90.00   94
 26  \w   -152.00-120.00   0.50    0.05    --  -77.99-125.00 150.00   64
 27  \w   -128.00 -87.00   0.50    0.05    --  -77.99-112.00 115.00   82
 28  \w   -128.00 -94.00   0.50    0.05    --  -77.99 -99.00 -30.00   68
 29  \w   -138.00 -89.00   0.50    0.05    --  -77.99 -99.00 -90.00   98
;
_diffrn_measurement_device 'four-circle diffractometer'
_diffrn_measurement_device_type 'ROD, Synergy Custom system, HyPix'
_diffrn_measurement_method '\w scans'
_diffrn_orient_matrix_type 'CrysAlisPro convention (1999,Acta A55,543-557)'
_diffrn_orient_matrix_UB_11 0.0196446000
_diffrn_orient_matrix_UB_12 0.0043841000
_diffrn_orient_matrix_UB_13 0.0898371000
_diffrn_orient_matrix_UB_21 -0.0865737000
_diffrn_orient_matrix_UB_22 0.1618739000
_diffrn_orient_matrix_UB_23 -0.0289353000
_diffrn_orient_matrix_UB_31 -0.1341993000
_diffrn_orient_matrix_UB_32 -0.0245653000
_diffrn_orient_matrix_UB_33 0.0188510000
_diffrn_radiation_monochromator mirror
_diffrn_radiation_probe x-ray
_diffrn_radiation_type 'Ga K\a'
_diffrn_radiation_wavelength 1.3405
_diffrn_reflns_av_R_equivalents 0.0310
_diffrn_reflns_av_unetI/netI 0.0286
_diffrn_reflns_Laue_measured_fraction_full 0.998
_diffrn_reflns_Laue_measured_fraction_max 0.979
_diffrn_reflns_limit_h_max 10
_diffrn_reflns_limit_h_min -11
_diffrn_reflns_limit_k_max 11
_diffrn_reflns_limit_k_min -12
_diffrn_reflns_limit_l_max 18
_diffrn_reflns_limit_l_min -18
_diffrn_reflns_number 13333
_diffrn_reflns_point_group_measured_fraction_full 0.998
_diffrn_reflns_point_group_measured_fraction_max 0.979
_diffrn_reflns_theta_full 53.543
_diffrn_reflns_theta_max 59.966
_diffrn_reflns_theta_min 2.761
_diffrn_source 'micro-focus metaljet'
_exptl_absorpt_coefficient_mu 10.846
_exptl_absorpt_correction_T_max 1.00000
_exptl_absorpt_correction_T_min 0.24366
_exptl_absorpt_correction_type multi-scan
_exptl_absorpt_process_details
;
CrysAlisPro 1.171.41.115a (Rigaku Oxford Diffraction, 2021)
Empirical absorption correction using spherical harmonics,
implemented in SCALE3 ABSPACK scaling algorithm.
;
_exptl_crystal_colour colourless
_exptl_crystal_colour_primary colourless
_exptl_crystal_density_diffrn 1.812
_exptl_crystal_description block
_exptl_crystal_F_000 592
_refine_diff_density_max 0.915
_refine_diff_density_min -0.902
_refine_diff_density_rms 0.099
_refine_ls_extinction_method none
_refine_ls_goodness_of_fit_ref 1.043
_refine_ls_hydrogen_treatment constr
_refine_ls_matrix_type full
_refine_ls_number_parameters 247
_refine_ls_number_reflns 4791
_refine_ls_number_restraints 0
_refine_ls_restrained_S_all 1.043
_refine_ls_R_factor_all 0.0247
_refine_ls_R_factor_gt 0.0241
_refine_ls_shift/su_max 0.001
_refine_ls_shift/su_mean 0.000
_refine_ls_structure_factor_coef Fsqd
_refine_ls_weighting_details 'w=1/[\s^2^(Fo^2^)+(0.0339P)^2^+0.9229P] where P=(Fo^2^+2Fc^2^)/3'
_refine_ls_weighting_scheme calc
_refine_ls_wR_factor_gt 0.0612
_refine_ls_wR_factor_ref 0.0616
_reflns_Friedel_coverage 0.000
_reflns_number_gt 4692
_reflns_number_total 4791
_reflns_threshold_expression 'I > 2\s(I)'
_cod_data_source_file d4nr02644f2.cif
_cod_data_source_block TOC-54
_cod_depositor_comments 'Adding full bibliography for 1572311--1572318.cif.'
_cod_original_cell_volume 1085.42(4)
_cod_database_code 1572313
_shelx_shelxl_version_number 2017/1
_chemical_oxdiff_formula 'Ti Sn C O'
_shelx_space_group_comment
;
The symmetry employed for this shelxl refinement is uniquely defined
by the following loop, which should always be used as a source of
symmetry information in preference to the above space-group names.
They are only intended as comments.
;
_olex2_refinement_description
;
1. Fixed Uiso
 At 1.2 times of:
  All C(H,H) groups
 At 1.5 times of:
  All C(H,H,H) groups
2.a Secondary CH2 refined with riding coordinates:
 C2(H2a,H2b), C5(H5a,H5b), C6(H6a,H6b), C8(H8a,H8b), C9(H9a,H9b), C10(H10a,
 H10b), C11(H11a,H11b), C13(H13a,H13b), C14(H14a,H14b)
2.b Idealised Me refined as rotating group:
 C1(H1a,H1b,H1c), C4(H4a,H4b,H4c), C15(H15a,H15b,H15c)
;
_olex2_submission_special_instructions 'No special instructions were received'
_oxdiff_exptl_absorpt_empirical_details
;
Empirical correction (ABSPACK) includes:
- Absorption correction using spherical harmonics
- Frame scaling
;
_oxdiff_exptl_absorpt_empirical_full_max 2.263
_oxdiff_exptl_absorpt_empirical_full_min 0.507

loop_
_space_group_symop_operation_xyz
'x, y, z'
'-x, -y, -z'

loop_
_atom_site_label
_atom_site_type_symbol
_atom_site_fract_x
_atom_site_fract_y
_atom_site_fract_z
_atom_site_U_iso_or_equiv
_atom_site_adp_type
_atom_site_occupancy
_atom_site_site_symmetry_order
_atom_site_calc_flag
_atom_site_refinement_flags_posn
_atom_site_refinement_flags_adp
_atom_site_refinement_flags_occupancy
_atom_site_disorder_assembly
_atom_site_disorder_group
Sn1 Sn 0.53238(2) 0.27135(2) 0.22007(2) 0.00986(5) Uani 1 1 d . . . . .
Ti1 Ti 0.79747(4) 0.32635(5) 0.33802(3) 0.00956(8) Uani 1 1 d . . . . .
Cl1 Cl 0.64363(6) 0.25210(7) 0.07404(4) 0.01588(11) Uani 1 1 d . . . . .
Cl2 Cl 0.27286(6) 0.46525(7) 0.15018(4) 0.01761(11) Uani 1 1 d . . . . .
Cl3 Cl 0.48401(6) 0.03190(7) 0.24721(4) 0.01712(11) Uani 1 1 d . . . . .
O1 O 0.81151(18) 0.51801(19) 0.32487(11) 0.0133(3) Uani 1 1 d . . . . .
O2 O 0.92311(17) 0.32290(18) 0.21581(10) 0.0114(3) Uani 1 1 d . . . . .
O3 O 0.98370(17) 0.17112(19) 0.40336(10) 0.0123(3) Uani 1 1 d . . . . .
O4 O 0.75538(17) 0.14957(18) 0.30120(10) 0.0112(3) Uani 1 1 d . . . . .
O5 O 0.60702(17) 0.44849(18) 0.23405(10) 0.0111(3) Uani 1 1 d . . . . .
O6 O 0.64085(18) 0.32064(19) 0.43302(10) 0.0131(3) Uani 1 1 d . . . . .
O7 O 0.45344(18) 0.27894(19) 0.35794(11) 0.0137(3) Uani 1 1 d . . . . .
C1 C 0.2693(3) 0.2705(4) 0.50907(19) 0.0274(6) Uani 1 1 d . . . . .
H1A H 0.213910 0.282050 0.566208 0.041 Uiso 1 1 calc R U . . .
H1B H 0.297585 0.159888 0.504814 0.041 Uiso 1 1 calc R U . . .
H1C H 0.198505 0.350673 0.451541 0.041 Uiso 1 1 calc R U . . .
C2 C 0.4217(3) 0.2999(3) 0.51629(16) 0.0172(5) Uani 1 1 d . . . . .
H2A H 0.392731 0.406896 0.527862 0.021 Uiso 1 1 calc R U . . .
H2B H 0.494480 0.214589 0.572689 0.021 Uiso 1 1 calc R U . . .
C3 C 0.5109(3) 0.2988(3) 0.42924(15) 0.0128(4) Uani 1 1 d . . . . .
C4 C 1.1999(3) -0.2942(3) 0.33393(17) 0.0201(5) Uani 1 1 d . . . . .
H4A H 1.279342 -0.380748 0.312029 0.030 Uiso 1 1 calc R U . . .
H4B H 1.099569 -0.310347 0.339407 0.030 Uiso 1 1 calc R U . . .
H4C H 1.241056 -0.298141 0.396778 0.030 Uiso 1 1 calc R U . . .
C5 C 1.1682(3) -0.1283(3) 0.26175(16) 0.0151(4) Uani 1 1 d . . . . .
H5A H 1.132075 -0.128688 0.198122 0.018 Uiso 1 1 calc R U . . .
H5B H 1.271185 -0.115165 0.256308 0.018 Uiso 1 1 calc R U . . .
C6 C 1.0245(2) 0.1701(3) 0.19847(15) 0.0112(4) Uani 1 1 d . . . . .
H6A H 1.131797 0.169804 0.185884 0.013 Uiso 1 1 calc R U . . .
H6B H 0.976766 0.161273 0.140740 0.013 Uiso 1 1 calc R U . . .
C7 C 1.0431(2) 0.0223(3) 0.28484(15) 0.0115(4) Uani 1 1 d . . . . .
C8 C 0.8831(2) 0.0022(3) 0.29586(16) 0.0131(4) Uani 1 1 d . . . . .
H8A H 0.855486 -0.027496 0.240370 0.016 Uiso 1 1 calc R U . . .
H8B H 0.895351 -0.087861 0.354886 0.016 Uiso 1 1 calc R U . . .
C9 C 1.1030(3) 0.0402(3) 0.37721(15) 0.0138(4) Uani 1 1 d . . . . .
H9A H 1.130486 -0.063039 0.430025 0.017 Uiso 1 1 calc R U . . .
H9B H 1.201566 0.061140 0.367324 0.017 Uiso 1 1 calc R U . . .
C10 C 0.5883(3) 0.5985(3) 0.16337(15) 0.0135(4) Uani 1 1 d . . . . .
H10A H 0.513200 0.691745 0.183301 0.016 Uiso 1 1 calc R U . . .
H10B H 0.540964 0.603229 0.101260 0.016 Uiso 1 1 calc R U . . .
C11 C 0.8116(3) 0.6385(3) 0.23955(15) 0.0143(4) Uani 1 1 d . . . . .
H11A H 0.922211 0.632534 0.233653 0.017 Uiso 1 1 calc R U . . .
H11B H 0.742664 0.748412 0.243821 0.017 Uiso 1 1 calc R U . . .
C12 C 0.7502(3) 0.6144(3) 0.15003(15) 0.0125(4) Uani 1 1 d . . . . .
C13 C 0.8728(3) 0.4625(3) 0.12903(15) 0.0122(4) Uani 1 1 d . . . . .
H13A H 0.824269 0.438180 0.078014 0.015 Uiso 1 1 calc R U . . .
H13B H 0.967443 0.483259 0.105845 0.015 Uiso 1 1 calc R U . . .
C14 C 0.7186(3) 0.7656(3) 0.06184(16) 0.0164(4) Uani 1 1 d . . . . .
H14A H 0.696307 0.739289 0.003705 0.020 Uiso 1 1 calc R U . . .
H14B H 0.620352 0.856458 0.068606 0.020 Uiso 1 1 calc R U . . .
C15 C 0.8536(3) 0.8258(3) 0.04552(17) 0.0196(5) Uani 1 1 d . . . . .
H15A H 0.822045 0.920368 -0.012345 0.029 Uiso 1 1 calc R U . . .
H15B H 0.951491 0.738002 0.037346 0.029 Uiso 1 1 calc R U . . .
H15C H 0.873804 0.857560 0.101102 0.029 Uiso 1 1 calc R U . . .

loop_
_atom_site_aniso_label
_atom_site_aniso_U_11
_atom_site_aniso_U_22
_atom_site_aniso_U_33
_atom_site_aniso_U_23
_atom_site_aniso_U_13
_atom_site_aniso_U_12
Sn1 0.00882(8) 0.01155(8) 0.00917(8) -0.00296(5) -0.00127(5) -0.00412(6)
Ti1 0.00967(17) 0.01054(18) 0.00787(16) -0.00285(13) -0.00133(13) -0.00335(14)
Cl1 0.0159(2) 0.0222(3) 0.0107(2) -0.00605(19) 0.00005(18) -0.0080(2)
Cl2 0.0110(2) 0.0187(3) 0.0189(2) -0.0040(2) -0.00438(18) -0.0027(2)
Cl3 0.0163(2) 0.0152(3) 0.0226(3) -0.0065(2) 0.00183(19) -0.0087(2)
O1 0.0160(7) 0.0135(8) 0.0112(7) -0.0044(6) 0.0001(6) -0.0064(6)
O2 0.0140(7) 0.0079(7) 0.0090(7) -0.0017(5) -0.0004(5) -0.0015(6)
O3 0.0115(7) 0.0127(7) 0.0111(7) -0.0042(6) -0.0017(5) -0.0028(6)
O4 0.0097(7) 0.0108(7) 0.0126(7) -0.0047(6) -0.0006(5) -0.0028(6)
O5 0.0112(7) 0.0103(7) 0.0105(7) -0.0008(5) -0.0022(5) -0.0045(6)
O6 0.0128(7) 0.0153(8) 0.0111(7) -0.0045(6) 0.0010(5) -0.0053(6)
O7 0.0132(7) 0.0149(8) 0.0127(7) -0.0047(6) 0.0007(6) -0.0050(6)
C1 0.0324(14) 0.0416(16) 0.0244(13) -0.0190(12) 0.0156(11) -0.0256(13)
C2 0.0204(11) 0.0221(12) 0.0132(10) -0.0068(9) 0.0060(8) -0.0121(10)
C3 0.0149(10) 0.0078(10) 0.0117(9) -0.0010(7) 0.0006(8) -0.0019(8)
C4 0.0215(12) 0.0124(11) 0.0219(11) -0.0053(9) -0.0041(9) -0.0019(9)
C5 0.0134(10) 0.0116(10) 0.0189(11) -0.0060(8) 0.0011(8) -0.0026(8)
C6 0.0110(10) 0.0097(10) 0.0113(9) -0.0040(8) 0.0008(7) -0.0021(8)
C7 0.0101(10) 0.0103(10) 0.0127(9) -0.0024(8) -0.0002(7) -0.0033(8)
C8 0.0109(10) 0.0084(10) 0.0183(10) -0.0041(8) 0.0010(8) -0.0022(8)
C9 0.0107(10) 0.0124(10) 0.0141(10) -0.0039(8) -0.0027(8) -0.0002(8)
C10 0.0124(10) 0.0107(10) 0.0132(10) 0.0004(8) -0.0020(8) -0.0029(8)
C11 0.0174(11) 0.0119(10) 0.0143(10) -0.0037(8) -0.0003(8) -0.0069(8)
C12 0.0130(10) 0.0119(10) 0.0118(9) -0.0022(8) 0.0001(8) -0.0051(8)
C13 0.0144(10) 0.0115(10) 0.0087(9) -0.0005(8) -0.0006(7) -0.0050(8)
C14 0.0192(11) 0.0113(10) 0.0152(10) 0.0003(8) -0.0005(8) -0.0054(9)
C15 0.0237(12) 0.0165(11) 0.0179(11) -0.0019(9) 0.0030(9) -0.0096(10)

loop_
_atom_type_symbol
_atom_type_description
_atom_type_scat_dispersion_real
_atom_type_scat_dispersion_imag
_atom_type_scat_source
C C 0.0137 0.0067 'International Tables Vol C Tables 4.2.6.8 and 6.1.1.4'
H H 0.0000 0.0000 'International Tables Vol C Tables 4.2.6.8 and 6.1.1.4'
Cl Cl 0.3281 0.5435 'International Tables Vol C Tables 4.2.6.8 and 6.1.1.4'
O O 0.0389 0.0241 'International Tables Vol C Tables 4.2.6.8 and 6.1.1.4'
Sn Sn 0.1164 4.3256 'International Tables Vol C Tables 4.2.6.8 and 6.1.1.4'
Ti Ti 0.3343 1.4243 'International Tables Vol C Tables 4.2.6.8 and 6.1.1.4'

loop_
_geom_angle_atom_site_label_1
_geom_angle_atom_site_label_2
_geom_angle_atom_site_label_3
_geom_angle
_geom_angle_site_symmetry_1
_geom_angle_site_symmetry_3
_geom_angle_publ_flag
Cl2 Sn1 Cl1 96.689(19) . . ?
Cl2 Sn1 Cl3 98.37(2) . . ?
Cl3 Sn1 Cl1 94.150(19) . . ?
O4 Sn1 Cl1 93.13(4) . . ?
O4 Sn1 Cl2 163.67(4) . . ?
O4 Sn1 Cl3 93.88(4) . . ?
O4 Sn1 O7 81.78(6) . . ?
O5 Sn1 Cl1 95.30(4) . . ?
O5 Sn1 Cl2 92.99(4) . . ?
O5 Sn1 Cl3 164.26(4) . . ?
O5 Sn1 O4 73.08(6) . . ?
O5 Sn1 O7 82.89(6) . . ?
O7 Sn1 Cl1 174.90(4) . . ?
O7 Sn1 Cl2 88.18(4) . . ?
O7 Sn1 Cl3 86.61(4) . . ?
O1 Ti1 O2 85.08(6) . . ?
O1 Ti1 O4 159.16(7) . . ?
O1 Ti1 O5 88.00(7) . . ?
O1 Ti1 O6 103.53(7) . . ?
O3 Ti1 O1 105.94(7) . . ?
O3 Ti1 O2 85.25(6) . . ?
O3 Ti1 O4 88.27(7) . . ?
O3 Ti1 O5 159.48(7) . . ?
O3 Ti1 O6 103.25(7) . . ?
O4 Ti1 O2 80.91(6) . . ?
O4 Ti1 O5 74.65(6) . . ?
O5 Ti1 O2 80.95(6) . . ?
O6 Ti1 O2 165.44(6) . . ?
O6 Ti1 O4 87.47(6) . . ?
O6 Ti1 O5 87.55(6) . . ?
C11 O1 Ti1 129.07(13) . . ?
C6 O2 Ti1 121.50(12) . . ?
C6 O2 C13 112.93(15) . . ?
C13 O2 Ti1 122.05(12) . . ?
C9 O3 Ti1 130.26(13) . . ?
Ti1 O4 Sn1 104.72(7) . . ?
C8 O4 Sn1 127.29(12) . . ?
C8 O4 Ti1 122.19(12) . . ?
Ti1 O5 Sn1 104.80(7) . . ?
C10 O5 Sn1 128.15(12) . . ?
C10 O5 Ti1 121.51(12) . . ?
C3 O6 Ti1 130.90(14) . . ?
C3 O7 Sn1 132.57(14) . . ?
H1A C1 H1B 109.5 . . ?
H1A C1 H1C 109.5 . . ?
H1B C1 H1C 109.5 . . ?
C2 C1 H1A 109.5 . . ?
C2 C1 H1B 109.5 . . ?
C2 C1 H1C 109.5 . . ?
C1 C2 H2A 108.6 . . ?
C1 C2 H2B 108.6 . . ?
H2A C2 H2B 107.6 . . ?
C3 C2 C1 114.64(19) . . ?
C3 C2 H2A 108.6 . . ?
C3 C2 H2B 108.6 . . ?
O6 C3 C2 116.57(19) . . ?
O7 C3 O6 124.62(19) . . ?
O7 C3 C2 118.80(19) . . ?
H4A C4 H4B 109.5 . . ?
H4A C4 H4C 109.5 . . ?
H4B C4 H4C 109.5 . . ?
C5 C4 H4A 109.5 . . ?
C5 C4 H4B 109.5 . . ?
C5 C4 H4C 109.5 . . ?
C4 C5 H5A 108.2 . . ?
C4 C5 H5B 108.2 . . ?
C4 C5 C7 116.15(19) . . ?
H5A C5 H5B 107.4 . . ?
C7 C5 H5A 108.2 . . ?
C7 C5 H5B 108.2 . . ?
O2 C6 H6A 109.4 . . ?
O2 C6 H6B 109.4 . . ?
O2 C6 C7 111.31(16) . . ?
H6A C6 H6B 108.0 . . ?
C7 C6 H6A 109.4 . . ?
C7 C6 H6B 109.4 . . ?
C6 C7 C5 105.68(17) . . ?
C6 C7 C8 110.70(17) . . ?
C8 C7 C5 109.00(18) . . ?
C9 C7 C5 110.37(17) . . ?
C9 C7 C6 110.52(18) . . ?
C9 C7 C8 110.45(17) . . ?
O4 C8 C7 111.47(17) . . ?
O4 C8 H8A 109.3 . . ?
O4 C8 H8B 109.3 . . ?
C7 C8 H8A 109.3 . . ?
C7 C8 H8B 109.3 . . ?
H8A C8 H8B 108.0 . . ?
O3 C9 C7 110.96(16) . . ?
O3 C9 H9A 109.4 . . ?
O3 C9 H9B 109.4 . . ?
C7 C9 H9A 109.4 . . ?
C7 C9 H9B 109.4 . . ?
H9A C9 H9B 108.0 . . ?
O5 C10 H10A 109.3 . . ?
O5 C10 H10B 109.3 . . ?
O5 C10 C12 111.64(16) . . ?
H10A C10 H10B 108.0 . . ?
C12 C10 H10A 109.3 . . ?
C12 C10 H10B 109.3 . . ?
O1 C11 H11A 109.3 . . ?
O1 C11 H11B 109.3 . . ?
O1 C11 C12 111.65(18) . . ?
H11A C11 H11B 108.0 . . ?
C12 C11 H11A 109.3 . . ?
C12 C11 H11B 109.3 . . ?
C10 C12 C14 106.50(17) . . ?
C11 C12 C10 110.43(17) . . ?
C11 C12 C13 110.75(17) . . ?
C11 C12 C14 110.26(18) . . ?
C13 C12 C10 109.85(18) . . ?
C13 C12 C14 108.96(17) . . ?
O2 C13 C12 110.03(16) . . ?
O2 C13 H13A 109.7 . . ?
O2 C13 H13B 109.7 . . ?
C12 C13 H13A 109.7 . . ?
C12 C13 H13B 109.7 . . ?
H13A C13 H13B 108.2 . . ?
C12 C14 H14A 108.3 . . ?
C12 C14 H14B 108.3 . . ?
H14A C14 H14B 107.4 . . ?
C15 C14 C12 116.12(19) . . ?
C15 C14 H14A 108.3 . . ?
C15 C14 H14B 108.3 . . ?
C14 C15 H15A 109.5 . . ?
C14 C15 H15B 109.5 . . ?
C14 C15 H15C 109.5 . . ?
H15A C15 H15B 109.5 . . ?
H15A C15 H15C 109.5 . . ?
H15B C15 H15C 109.5 . . ?

loop_
_geom_bond_atom_site_label_1
_geom_bond_atom_site_label_2
_geom_bond_distance
_geom_bond_site_symmetry_2
_geom_bond_publ_flag
Sn1 Cl1 2.3720(5) . ?
Sn1 Cl2 2.3584(5) . ?
Sn1 Cl3 2.3638(5) . ?
Sn1 O4 2.0743(14) . ?
Sn1 O5 2.0714(15) . ?
Sn1 O7 2.1399(15) . ?
Ti1 O1 1.7954(16) . ?
Ti1 O2 2.1092(15) . ?
Ti1 O3 1.7934(15) . ?
Ti1 O4 2.0348(15) . ?
Ti1 O5 2.0356(15) . ?
Ti1 O6 1.9825(15) . ?
O1 C11 1.422(3) . ?
O2 C6 1.454(2) . ?
O2 C13 1.457(2) . ?
O3 C9 1.425(3) . ?
O4 C8 1.433(2) . ?
O5 C10 1.432(2) . ?
O6 C3 1.279(3) . ?
O7 C3 1.259(3) . ?
C1 H1A 0.9800 . ?
C1 H1B 0.9800 . ?
C1 H1C 0.9800 . ?
C1 C2 1.524(3) . ?
C2 H2A 0.9900 . ?
C2 H2B 0.9900 . ?
C2 C3 1.501(3) . ?
C4 H4A 0.9800 . ?
C4 H4B 0.9800 . ?
C4 H4C 0.9800 . ?
C4 C5 1.524(3) . ?
C5 H5A 0.9900 . ?
C5 H5B 0.9900 . ?
C5 C7 1.545(3) . ?
C6 H6A 0.9900 . ?
C6 H6B 0.9900 . ?
C6 C7 1.535(3) . ?
C7 C8 1.539(3) . ?
C7 C9 1.535(3) . ?
C8 H8A 0.9900 . ?
C8 H8B 0.9900 . ?
C9 H9A 0.9900 . ?
C9 H9B 0.9900 . ?
C10 H10A 0.9900 . ?
C10 H10B 0.9900 . ?
C10 C12 1.542(3) . ?
C11 H11A 0.9900 . ?
C11 H11B 0.9900 . ?
C11 C12 1.532(3) . ?
C12 C13 1.532(3) . ?
C12 C14 1.546(3) . ?
C13 H13A 0.9900 . ?
C13 H13B 0.9900 . ?
C14 H14A 0.9900 . ?
C14 H14B 0.9900 . ?
C14 C15 1.528(3) . ?
C15 H15A 0.9800 . ?
C15 H15B 0.9800 . ?
C15 H15C 0.9800 . ?

loop_
_geom_torsion_atom_site_label_1
_geom_torsion_atom_site_label_2
_geom_torsion_atom_site_label_3
_geom_torsion_atom_site_label_4
_geom_torsion
_geom_torsion_site_symmetry_1
_geom_torsion_site_symmetry_2
_geom_torsion_site_symmetry_3
_geom_torsion_site_symmetry_4
_geom_torsion_publ_flag
Sn1 O4 C8 C7 128.59(15) . . . . ?
Sn1 O5 C10 C12 -126.36(16) . . . . ?
Sn1 O7 C3 O6 0.1(3) . . . . ?
Sn1 O7 C3 C2 179.13(15) . . . . ?
Ti1 O1 C11 C12 16.3(3) . . . . ?
Ti1 O2 C6 C7 -7.7(2) . . . . ?
Ti1 O2 C13 C12 13.9(2) . . . . ?
Ti1 O3 C9 C7 -9.9(3) . . . . ?
Ti1 O4 C8 C7 -20.4(2) . . . . ?
Ti1 O5 C10 C12 23.3(2) . . . . ?
Ti1 O6 C3 O7 -1.7(3) . . . . ?
Ti1 O6 C3 C2 179.23(15) . . . . ?
O1 Ti1 O3 C9 -120.18(18) . . . . ?
O1 C11 C12 C10 50.9(2) . . . . ?
O1 C11 C12 C13 -71.0(2) . . . . ?
O1 C11 C12 C14 168.36(17) . . . . ?
O2 Ti1 O1 C11 32.53(17) . . . . ?
O2 Ti1 O3 C9 -36.69(18) . . . . ?
O2 C6 C7 C5 -173.47(16) . . . . ?
O2 C6 C7 C8 68.7(2) . . . . ?
O2 C6 C7 C9 -54.1(2) . . . . ?
O3 Ti1 O1 C11 116.16(17) . . . . ?
O4 Ti1 O1 C11 -15.3(3) . . . . ?
O4 Ti1 O3 C9 44.34(18) . . . . ?
O5 Ti1 O1 C11 -48.55(17) . . . . ?
O5 Ti1 O3 C9 11.1(3) . . . . ?
O5 C10 C12 C11 -69.1(2) . . . . ?
O5 C10 C12 C13 53.3(2) . . . . ?
O5 C10 C12 C14 171.19(17) . . . . ?
O6 Ti1 O1 C11 -135.55(17) . . . . ?
O6 Ti1 O3 C9 131.33(17) . . . . ?
C1 C2 C3 O6 -179.0(2) . . . . ?
C1 C2 C3 O7 1.9(3) . . . . ?
C4 C5 C7 C6 -175.79(19) . . . . ?
C4 C5 C7 C8 -56.8(2) . . . . ?
C4 C5 C7 C9 64.7(2) . . . . ?
C5 C7 C8 O4 -170.21(17) . . . . ?
C5 C7 C9 O3 -175.58(17) . . . . ?
C6 O2 C13 C12 172.97(16) . . . . ?
C6 C7 C8 O4 -54.4(2) . . . . ?
C6 C7 C9 O3 67.9(2) . . . . ?
C8 C7 C9 O3 -55.0(2) . . . . ?
C9 C7 C8 O4 68.4(2) . . . . ?
C10 C12 C13 O2 -72.3(2) . . . . ?
C10 C12 C14 C15 168.81(19) . . . . ?
C11 C12 C13 O2 49.9(2) . . . . ?
C11 C12 C14 C15 49.0(3) . . . . ?
C13 O2 C6 C7 -166.96(17) . . . . ?
C13 C12 C14 C15 -72.7(2) . . . . ?
C14 C12 C13 O2 171.38(17) . . . . ?
